data_2242239
loop_
_publ_author_name
'Chen, Lin'
'Guo, Yakun'
'Ren, Gan'
'Sang, Ge'

_publ_section_title
;
 Crystal structure of [Cu(tmpen)](BF~4~)~2~ {tmpen is
 <i>N</i>,<i>N</i>,<i>N</i>',<i>N</i>'-tetrakis[(6-methylpyridin-2-yl)methyl]ethane-1,2-diamine}
;
_journal_coeditor_code PJ2042
_journal_issue 4
_journal_name_full 'Acta Crystallographica Section E'
_journal_page_first 640
_journal_page_last 643
_journal_paper_doi 10.1107/S2056989017004492
_journal_volume 73
_journal_year 2017
_chemical_formula_iupac '[Cu (C30 H36 N6)] (B F4)2'
_chemical_formula_moiety 'C30 H36 Cu N6 2+, 2(B F4 -)'
_chemical_formula_sum 'C30 H36 B2 Cu F8 N6'
_chemical_formula_weight 717.81
_chemical_name_common CuTMPEN
_chemical_name_systematic
;{<i>N</i>,<i>N</i>,<i>N</i>',<i>N</i>'-Tetrakis[(6-methylpyridin-2-yl)methyl]ethane-1,2-diamine-\k^6^<i>N</i>}copper(II)
bis(tetrafluoridoborate)
;
_space_group_crystal_system monoclinic
_space_group_IT_number 15
_space_group_name_Hall '-C 2yc'
_space_group_name_H-M_alt 'C 1 2/c 1'
_symmetry_space_group_name_Hall '-C 2yc'
_symmetry_space_group_name_H-M 'C 1 2/c 1'
_atom_sites_solution_hydrogens geom
_audit_creation_method SHELXL-2014/7
_cell_angle_alpha 90
_cell_angle_beta 107.193(2)
_cell_angle_gamma 90
_cell_formula_units_Z 4
_cell_length_a 18.670(2)
_cell_length_b 12.8309(15)
_cell_length_c 14.0146(16)
_cell_measurement_reflns_used 5092
_cell_measurement_temperature 296(2)
_cell_measurement_theta_max 27.45
_cell_measurement_theta_min 2.26
_cell_volume 3207.2(6)
_computing_cell_refinement
;
SMART (Bruker, 2013)
;
_computing_data_collection
;
SMART (Bruker, 2013)
;
_computing_data_reduction
;
SAINT (Bruker, 2013)
;
_computing_molecular_graphics
;
SHELXTL (Sheldrick, 2008)
;
_computing_publication_material
;
SHELXTL (Sheldrick, 2008)
;
_computing_structure_refinement
;
SHELXL2014 (Sheldrick, 2015)
;
_computing_structure_solution
;
SHELXTL (Sheldrick, 2008)
;
_diffrn_ambient_temperature 296(2)
_diffrn_measured_fraction_theta_full 1.000
_diffrn_measured_fraction_theta_max 0.998
_diffrn_measurement_device_type 'Bruker APEXII CCD area detector'
_diffrn_measurement_method 'phi and omega scans'
_diffrn_radiation_type MoK\a
_diffrn_radiation_wavelength 0.71073
_diffrn_reflns_av_R_equivalents 0.0227
_diffrn_reflns_limit_h_max 24
_diffrn_reflns_limit_h_min -12
_diffrn_reflns_limit_k_max 16
_diffrn_reflns_limit_k_min -16
_diffrn_reflns_limit_l_max 16
_diffrn_reflns_limit_l_min -18
_diffrn_reflns_number 10330
_diffrn_reflns_theta_full 25.242
_diffrn_reflns_theta_max 27.472
_diffrn_reflns_theta_min 1.955
_exptl_absorpt_coefficient_mu 0.760
_exptl_absorpt_correction_T_max 0.927
_exptl_absorpt_correction_T_min 0.833
_exptl_absorpt_correction_type multi-scan
_exptl_absorpt_process_details
;
(SADABS; Bruker, 2013)
;
_exptl_crystal_colour purple
_exptl_crystal_density_diffrn 1.487
_exptl_crystal_density_meas 1.485
_exptl_crystal_density_method none
_exptl_crystal_description block
_exptl_crystal_F_000 1476
_exptl_crystal_size_max 0.300
_exptl_crystal_size_mid 0.200
_exptl_crystal_size_min 0.100
_refine_diff_density_max 0.967
_refine_diff_density_min -0.254
_refine_ls_extinction_method none
_refine_ls_goodness_of_fit_ref 1.061
_refine_ls_hydrogen_treatment constr
_refine_ls_matrix_type full
_refine_ls_number_parameters 254
_refine_ls_number_reflns 3676
_refine_ls_number_restraints 40
_refine_ls_restrained_S_all 1.094
_refine_ls_R_factor_all 0.0385
_refine_ls_R_factor_gt 0.0339
_refine_ls_shift/su_max 0.002
_refine_ls_shift/su_mean 0.000
_refine_ls_structure_factor_coef Fsqd
_refine_ls_weighting_details 'w=1/[\s^2^(Fo^2^)+(0.0549P)^2^+2.0780P] where P=(Fo^2^+2Fc^2^)/3'
_refine_ls_weighting_scheme calc
_refine_ls_wR_factor_gt 0.0933
_refine_ls_wR_factor_ref 0.0966
_reflns_number_gt 3334
_reflns_number_total 3676
_reflns_threshold_expression 'I > 2\s(I)'
_cod_data_source_file pj2042sup1.cif
_cod_data_source_block I
_cod_database_code 2242239
_shelx_space_group_comment
;
The symmetry employed for this shelxl refinement is uniquely defined
by the following loop, which should always be used as a source of
symmetry information in preference to the above space-group names.
They are only intended as comments.
;
_shelx_estimated_absorpt_t_min 0.804
_shelx_estimated_absorpt_t_max 0.928

loop_
_space_group_symop_operation_xyz
'x, y, z'
'-x, y, -z+1/2'
'x+1/2, y+1/2, z'
'-x+1/2, y+1/2, -z+1/2'
'-x, -y, -z'
'x, -y, z-1/2'
'-x+1/2, -y+1/2, -z'
'x+1/2, -y+1/2, z-1/2'

loop_
_atom_site_type_symbol
_atom_site_label
_atom_site_fract_x
_atom_site_fract_y
_atom_site_fract_z
_atom_site_U_iso_or_equiv
_atom_site_adp_type
_atom_site_calc_flag
_atom_site_occupancy
_atom_site_disorder_assembly
_atom_site_disorder_group
Cu Cu1 0.0000 0.23649(2) 0.2500 0.02731(10) Uani d 1 . .
N N1 0.08743(7) 0.15031(11) 0.33863(10) 0.0289(3) Uani d 1 . .
N N2 0.07204(7) 0.35197(10) 0.31608(10) 0.0286(3) Uani d 1 . .
N N3 0.07474(8) 0.26278(11) 0.12413(11) 0.0333(3) Uani d 1 . .
C C1 0.08575(13) 0.00170(16) 0.22917(16) 0.0537(6) Uani d 1 . .
H H1A 0.0358 0.0242 0.1945 0.081 Uiso calc 1 . .
H H1B 0.0863 -0.0726 0.2372 0.081 Uiso calc 1 . .
H H1C 0.1190 0.0209 0.1914 0.081 Uiso calc 1 . .
C C2 0.11081(9) 0.05237(13) 0.32937(13) 0.0336(4) Uani d 1 . .
C C3 0.16060(10) 0.00215(15) 0.40983(15) 0.0401(4) Uani d 1 . .
H H3A 0.1747 -0.0665 0.4036 0.048 Uiso calc 1 . .
C C4 0.18899(10) 0.05447(16) 0.49875(14) 0.0429(4) Uani d 1 . .
H H4A 0.2195 0.0201 0.5544 0.052 Uiso calc 1 . .
C C5 0.17170(10) 0.15836(16) 0.50451(13) 0.0387(4) Uani d 1 . .
H H5B 0.1938 0.1967 0.5620 0.046 Uiso calc 1 . .
C C6 0.12094(9) 0.20416(14) 0.42312(12) 0.0302(3) Uani d 1 . .
C C7 0.09995(10) 0.31833(13) 0.42177(12) 0.0325(3) Uani d 1 . .
H H7A 0.0613 0.3280 0.4545 0.039 Uiso calc 1 . .
H H7B 0.1434 0.3593 0.4569 0.039 Uiso calc 1 . .
C C8 0.02775(10) 0.45062(13) 0.30188(13) 0.0359(4) Uani d 1 . .
H H8A 0.0611 0.5101 0.3096 0.043 Uiso calc 1 . .
H H8B 0.0012 0.4556 0.3517 0.043 Uiso calc 1 . .
C C9 0.13719(9) 0.36030(14) 0.27541(13) 0.0351(4) Uani d 1 . .
H H9A 0.1751 0.3108 0.3107 0.042 Uiso calc 1 . .
H H9B 0.1585 0.4295 0.2903 0.042 Uiso calc 1 . .
C C10 0.12107(9) 0.34140(14) 0.16498(13) 0.0328(4) Uani d 1 . .
C C11 0.15943(12) 0.39957(17) 0.11282(16) 0.0485(5) Uani d 1 . .
H H11A 0.1896 0.4552 0.1429 0.058 Uiso calc 1 . .
C C12 0.15162(15) 0.3728(2) 0.01508(17) 0.0619(6) Uani d 1 . .
H H12A 0.1770 0.4098 -0.0220 0.074 Uiso calc 1 . .
C C13 0.10602(14) 0.2910(2) -0.02692(16) 0.0550(6) Uani d 1 . .
H H13A 0.1008 0.2714 -0.0925 0.066 Uiso calc 1 . .
C C14 0.06769(11) 0.23748(15) 0.02882(15) 0.0394(4) Uani d 1 . .
C C15 0.01701(13) 0.14901(19) -0.01745(17) 0.0551(6) Uani d 1 . .
H H15A 0.0011 0.1136 0.0331 0.083 Uiso calc 1 . .
H H15B 0.0435 0.1012 -0.0475 0.083 Uiso calc 1 . .
H H15C -0.0260 0.1755 -0.0676 0.083 Uiso calc 1 . .
B B1 0.31688(17) 0.1726(2) 0.2629(2) 0.0555(6) Uani d 1 . .
F F1 0.3874(4) 0.1486(8) 0.3288(7) 0.124(2) Uani d 0.639(19) A 1
F F2 0.3115(7) 0.2722(5) 0.2310(10) 0.101(3) Uani d 0.639(19) A 1
F F3 0.2668(5) 0.1626(7) 0.3154(7) 0.091(2) Uani d 0.639(19) A 1
F F4 0.3036(5) 0.1037(4) 0.1872(4) 0.0811(16) Uani d 0.639(19) A 1
F F1A 0.3844(7) 0.1315(12) 0.2879(15) 0.122(3) Uani d 0.361(19) A 2
F F4A 0.2738(11) 0.1220(13) 0.1767(8) 0.119(4) Uani d 0.361(19) A 2
F F3A 0.2862(10) 0.1559(10) 0.3370(10) 0.083(3) Uani d 0.361(19) A 2
F F2A 0.3273(13) 0.2753(11) 0.2471(18) 0.107(4) Uani d 0.361(19) A 2

loop_
_atom_site_aniso_label
_atom_site_aniso_U_11
_atom_site_aniso_U_22
_atom_site_aniso_U_33
_atom_site_aniso_U_12
_atom_site_aniso_U_13
_atom_site_aniso_U_23
Cu1 0.02415(15) 0.02360(15) 0.02934(16) 0.000 0.00043(11) 0.000
N1 0.0245(6) 0.0307(7) 0.0284(6) 0.0006(5) 0.0030(5) -0.0015(5)
N2 0.0284(6) 0.0289(7) 0.0272(6) -0.0029(5) 0.0063(5) -0.0041(5)
N3 0.0315(7) 0.0364(8) 0.0341(7) -0.0066(6) 0.0127(6) -0.0055(6)
C1 0.0595(13) 0.0401(11) 0.0500(12) 0.0127(9) -0.0017(10) -0.0144(9)
C2 0.0275(8) 0.0323(8) 0.0385(9) 0.0028(6) 0.0058(7) -0.0014(7)
C3 0.0311(8) 0.0348(9) 0.0503(11) 0.0071(7) 0.0061(8) 0.0059(8)
C4 0.0303(9) 0.0528(11) 0.0395(9) 0.0074(8) 0.0008(7) 0.0110(8)
C5 0.0310(8) 0.0518(11) 0.0294(8) 0.0013(8) 0.0031(7) -0.0006(7)
C6 0.0251(7) 0.0361(8) 0.0280(8) -0.0007(6) 0.0056(6) -0.0023(6)
C7 0.0340(8) 0.0359(9) 0.0255(8) -0.0018(7) 0.0054(6) -0.0055(6)
C8 0.0412(9) 0.0254(8) 0.0396(9) -0.0019(7) 0.0095(8) -0.0048(7)
C9 0.0292(8) 0.0410(9) 0.0343(8) -0.0108(7) 0.0083(7) -0.0063(7)
C10 0.0295(8) 0.0365(9) 0.0332(8) -0.0044(6) 0.0108(7) -0.0036(7)
C11 0.0513(11) 0.0490(11) 0.0486(11) -0.0181(9) 0.0199(9) -0.0020(9)
C12 0.0711(15) 0.0762(16) 0.0472(12) -0.0258(13) 0.0311(11) 0.0008(11)
C13 0.0630(14) 0.0714(15) 0.0368(10) -0.0142(12) 0.0243(10) -0.0099(10)
C14 0.0370(9) 0.0468(10) 0.0359(9) -0.0035(7) 0.0134(8) -0.0100(7)
C15 0.0571(13) 0.0637(14) 0.0487(12) -0.0175(11) 0.0222(10) -0.0265(10)
B1 0.0770(18) 0.0415(12) 0.0585(15) -0.0006(12) 0.0363(14) -0.0085(11)
F1 0.090(3) 0.132(5) 0.130(5) 0.017(3) -0.001(3) -0.019(3)
F2 0.130(5) 0.043(2) 0.123(6) -0.001(3) 0.026(4) 0.012(3)
F3 0.086(3) 0.109(4) 0.105(5) -0.009(2) 0.067(3) -0.023(3)
F4 0.143(4) 0.0526(17) 0.0577(18) 0.016(2) 0.045(2) -0.0101(15)
F1A 0.089(5) 0.102(5) 0.193(10) 0.023(4) 0.068(6) -0.033(7)
F4A 0.169(9) 0.102(6) 0.085(5) -0.024(6) 0.036(5) -0.057(4)
F3A 0.146(9) 0.059(4) 0.061(4) -0.017(5) 0.056(5) -0.011(3)
F2A 0.166(9) 0.057(5) 0.097(6) -0.053(5) 0.034(7) 0.000(4)

loop_
_atom_type_symbol
_atom_type_description
_atom_type_scat_dispersion_real
_atom_type_scat_dispersion_imag
_atom_type_scat_source
C C 0.0033 0.0016 'International Tables Vol C Tables 4.2.6.8 and 6.1.1.4'
H H 0.0000 0.0000 'International Tables Vol C Tables 4.2.6.8 and 6.1.1.4'
B B 0.0013 0.0007 'International Tables Vol C Tables 4.2.6.8 and 6.1.1.4'
Cu Cu 0.3201 1.2651 'International Tables Vol C Tables 4.2.6.8 and 6.1.1.4'
F F 0.0171 0.0103 'International Tables Vol C Tables 4.2.6.8 and 6.1.1.4'
N N 0.0061 0.0033 'International Tables Vol C Tables 4.2.6.8 and 6.1.1.4'

loop_
_geom_angle_atom_site_label_1
_geom_angle_atom_site_label_2
_geom_angle_atom_site_label_3
_geom_angle_site_symmetry_1
_geom_angle_site_symmetry_3
_geom_angle
N2 Cu1 N2 2 . 86.31(8)
N2 Cu1 N1 2 . 165.41(5)
N2 Cu1 N1 . . 79.43(6)
N2 Cu1 N1 2 2 79.43(6)
N2 Cu1 N1 . 2 165.41(5)
N1 Cu1 N1 . 2 114.97(8)
N1 Cu1 N3 . . 89.43(5)
N1 Cu1 N3 . 2 98.67(5)
N2 Cu1 N3 . . 78.28(5)
N2 Cu1 N3 . 2 90.69(5)
N3 Cu1 N3 . 2 164.94(5)
C2 N1 C6 . . 118.72(14)
C2 N1 Cu1 . . 131.62(11)
C6 N1 Cu1 . . 109.44(11)
C7 N2 C9 . . 108.49(13)
C7 N2 C8 . . 113.42(13)
C9 N2 C8 . . 111.74(13)
C7 N2 Cu1 . . 103.48(10)
C9 N2 Cu1 . . 112.51(10)
C8 N2 Cu1 . . 106.97(10)
C10 N3 C14 . . 117.87(15)
C2 C1 H1A . . 109.5
C2 C1 H1B . . 109.5
H1A C1 H1B . . 109.5
C2 C1 H1C . . 109.5
H1A C1 H1C . . 109.5
H1B C1 H1C . . 109.5
N1 C2 C3 . . 120.78(16)
N1 C2 C1 . . 118.43(15)
C3 C2 C1 . . 120.68(17)
C4 C3 C2 . . 119.65(17)
C4 C3 H3A . . 120.2
C2 C3 H3A . . 120.2
C3 C4 C5 . . 119.35(17)
C3 C4 H4A . . 120.3
C5 C4 H4A . . 120.3
C4 C5 C6 . . 118.58(17)
C4 C5 H5B . . 120.7
C6 C5 H5B . . 120.7
N1 C6 C5 . . 122.16(16)
N1 C6 C7 . . 115.57(13)
C5 C6 C7 . . 122.26(15)
N2 C7 C6 . . 107.90(12)
N2 C7 H7A . . 110.1
C6 C7 H7A . . 110.1
N2 C7 H7B . . 110.1
C6 C7 H7B . . 110.1
H7A C7 H7B . . 108.4
N2 C8 C8 . 2 108.82(11)
N2 C8 H8A . . 109.9
C8 C8 H8A 2 . 109.9
N2 C8 H8B . . 109.9
C8 C8 H8B 2 . 109.9
H8A C8 H8B . . 108.3
N2 C9 C10 . . 116.30(13)
N2 C9 H9A . . 108.2
C10 C9 H9A . . 108.2
N2 C9 H9B . . 108.2
C10 C9 H9B . . 108.2
H9A C9 H9B . . 107.4
N3 C10 C11 . . 123.31(16)
N3 C10 C9 . . 117.86(15)
C11 C10 C9 . . 118.59(16)
C12 C11 C10 . . 118.13(19)
C12 C11 H11A . . 120.9
C10 C11 H11A . . 120.9
C13 C12 C11 . . 119.23(19)
C13 C12 H12A . . 120.4
C11 C12 H12A . . 120.4
C12 C13 C14 . . 119.71(19)
C12 C13 H13A . . 120.1
C14 C13 H13A . . 120.1
N3 C14 C13 . . 121.70(18)
N3 C14 C15 . . 118.54(17)
C13 C14 C15 . . 119.76(18)
C14 C15 H15A . . 109.5
C14 C15 H15B . . 109.5
H15A C15 H15B . . 109.5
C14 C15 H15C . . 109.5
H15A C15 H15C . . 109.5
H15B C15 H15C . . 109.5
F1A B1 F3A . . 108.9(10)
F4 B1 F2 . . 112.5(7)
F4 B1 F3 . . 111.6(5)
F2 B1 F3 . . 105.9(6)
F1A B1 F2A . . 105.1(10)
F3A B1 F2A . . 113.3(10)
F1A B1 F4A . . 107.8(6)
F3A B1 F4A . . 109.0(8)
F2A B1 F4A . . 112.5(12)
F4 B1 F1 . . 107.0(4)
F2 B1 F1 . . 113.0(7)
F3 B1 F1 . . 106.6(5)

loop_
_geom_bond_atom_site_label_1
_geom_bond_atom_site_label_2
_geom_bond_site_symmetry_2
_geom_bond_distance
Cu1 N2 2 2.0311(13)
Cu1 N2 . 2.0312(13)
Cu1 N1 . 2.0571(13)
Cu1 N1 2 2.0571(13)
Cu1 N3 . 2.5742(13)
Cu1 N3 2 2.5742(13)
N1 C2 . 1.349(2)
N1 C6 . 1.354(2)
N2 C7 . 1.482(2)
N2 C9 . 1.492(2)
N2 C8 . 1.493(2)
N3 C10 . 1.342(2)
N3 C14 . 1.343(2)
C1 C2 . 1.492(3)
C1 H1A . 0.9600
C1 H1B . 0.9600
C1 H1C . 0.9600
C2 C3 . 1.390(2)
C3 C4 . 1.376(3)
C3 H3A . 0.9300
C4 C5 . 1.379(3)
C4 H4A . 0.9300
C5 C6 . 1.380(2)
C5 H5B . 0.9300
C6 C7 . 1.515(2)
C7 H7A . 0.9700
C7 H7B . 0.9700
C8 C8 2 1.516(3)
C8 H8A . 0.9700
C8 H8B . 0.9700
C9 C10 . 1.506(2)
C9 H9A . 0.9700
C9 H9B . 0.9700
C10 C11 . 1.384(3)
C11 C12 . 1.378(3)
C11 H11A . 0.9300
C12 C13 . 1.370(3)
C12 H12A . 0.9300
C13 C14 . 1.387(3)
C13 H13A . 0.9300
C14 C15 . 1.497(3)
C15 H15A . 0.9600
C15 H15B . 0.9600
C15 H15C . 0.9600
B1 F1A . 1.315(11)
B1 F3A . 1.343(10)
B1 F4 . 1.347(6)
B1 F2 . 1.347(7)
B1 F3 . 1.356(6)
B1 F2A . 1.360(12)
B1 F4A . 1.398(10)
B1 F1 . 1.401(6)

loop_
_geom_hbond_atom_site_label_D
_geom_hbond_atom_site_label_H
_geom_hbond_atom_site_label_A
_geom_hbond_site_symmetry_A
_geom_hbond_distance_DH
_geom_hbond_distance_HA
_geom_hbond_distance_DA
_geom_hbond_angle_DHA
C1 H1B F2A 4_545 0.96 2.50 3.296(17) 140
C4 H4A F4A 6_556 0.93 2.50 3.394(15) 161
C5 H5B F3 7_556 0.93 2.45 3.355(9) 164
C5 H5B F3A 7_556 0.93 2.33 3.194(13) 155
C7 H7A N3 2 0.97 2.59 3.212(2) 122
C8 H8A F1A 4 0.97 2.48 3.298(16) 142
C9 H9A F3 . 0.97 2.55 3.436(10) 152
C9 H9B F4 4 0.97 2.34 3.303(6) 173
C12 H12A F4 7 0.93 2.45 3.198(7) 137

loop_
_geom_torsion_atom_site_label_1
_geom_torsion_atom_site_label_2
_geom_torsion_atom_site_label_3
_geom_torsion_atom_site_label_4
_geom_torsion_site_symmetry_4
_geom_torsion
C6 N1 C2 C3 . 9.0(2)
Cu1 N1 C2 C3 . -165.01(13)
C6 N1 C2 C1 . -167.28(18)
Cu1 N1 C2 C1 . 18.7(3)
N1 C2 C3 C4 . -2.9(3)
C1 C2 C3 C4 . 173.28(19)
C2 C3 C4 C5 . -4.6(3)
C3 C4 C5 C6 . 5.7(3)
C2 N1 C6 C5 . -7.8(2)
Cu1 N1 C6 C5 . 167.40(14)
C2 N1 C6 C7 . 171.25(15)
Cu1 N1 C6 C7 . -13.52(17)
C4 C5 C6 N1 . 0.5(3)
C4 C5 C6 C7 . -178.54(16)
C9 N2 C7 C6 . -73.22(16)
C8 N2 C7 C6 . 162.00(13)
Cu1 N2 C7 C6 . 46.47(14)
N1 C6 C7 N2 . -22.45(19)
C5 C6 C7 N2 . 156.64(16)
C7 N2 C8 C8 2 -152.37(17)
C9 N2 C8 C8 2 84.61(19)
Cu1 N2 C8 C8 2 -38.93(19)
C7 N2 C9 C10 . 151.06(15)
C8 N2 C9 C10 . -83.17(18)
Cu1 N2 C9 C10 . 37.18(18)
C14 N3 C10 C11 . 2.4(3)
C14 N3 C10 C9 . -171.80(17)
N2 C9 C10 N3 . -41.5(2)
N2 C9 C10 C11 . 143.95(18)
N3 C10 C11 C12 . -2.4(3)
C9 C10 C11 C12 . 171.8(2)
C10 C11 C12 C13 . 0.6(4)
C11 C12 C13 C14 . 0.9(4)
C10 N3 C14 C13 . -0.7(3)
C10 N3 C14 C15 . 179.19(19)
C12 C13 C14 N3 . -0.9(4)
C12 C13 C14 C15 . 179.2(2)

_cod_database_fobs_code 2242239
